data_4033374
loop_
_publ_author_name
'Frei, Przemyslaw'
'Jones, D. Heulyn'
'Kay, Steven T.'
'McLellan, Jayde A.'
'Johnston, Blair F.'
'Kennedy, Alan R.'
'Tomkinson, Nicholas C. O.'

_publ_section_title
;
 Regioselective Reaction of Heterocyclic N-Oxides, an Acyl Chloride, and
 Cyclic Thioethers.
;
_journal_issue 3
_journal_name_full 'The Journal of organic chemistry'
_journal_page_first 1510
_journal_page_last 1517
_journal_paper_doi 10.1021/acs.joc.7b02457
_journal_volume 83
_journal_year 2018
_chemical_formula_sum 'C4 H3 Cl N2 O'
_chemical_formula_weight 130.53
_space_group_crystal_system orthorhombic
_space_group_IT_number 19
_space_group_name_Hall 'P 2ac 2ab'
_space_group_name_H-M_alt 'P 21 21 21'
_symmetry_space_group_name_Hall 'P 2ac 2ab'
_symmetry_space_group_name_H-M 'P 21 21 21'
_atom_sites_solution_hydrogens difmap
_audit_creation_method SHELXL-2014/7
_cell_angle_alpha 90
_cell_angle_beta 90
_cell_angle_gamma 90
_cell_formula_units_Z 4
_cell_length_a 4.7980(8)
_cell_length_b 5.6534(11)
_cell_length_c 19.038(3)
_cell_measurement_reflns_used 2783
_cell_measurement_temperature 150(2)
_cell_measurement_theta_max 29.9374
_cell_measurement_theta_min 3.5967
_cell_volume 516.41(16)
_computing_cell_refinement CrysalisPro
_computing_data_collection CrysalisPro
_computing_data_reduction CrysalisPro
_computing_publication_material SHELXL-2014
_computing_structure_refinement 'SHELXL-2014/7 (Sheldrick, 2014)'
_computing_structure_solution SIR92
_diffrn_ambient_temperature 150(2)
_diffrn_measured_fraction_theta_full 0.999
_diffrn_measured_fraction_theta_max 0.939
_diffrn_measurement_device_type 'Oxford Diffraction Xcalibur E'
_diffrn_measurement_method 'omega scans'
_diffrn_radiation_type MoK\a
_diffrn_radiation_wavelength 0.71073
_diffrn_reflns_av_R_equivalents 0.0343
_diffrn_reflns_av_unetI/netI 0.0337
_diffrn_reflns_Laue_measured_fraction_full 0.999
_diffrn_reflns_Laue_measured_fraction_max 0.939
_diffrn_reflns_limit_h_max 6
_diffrn_reflns_limit_h_min -6
_diffrn_reflns_limit_k_max 7
_diffrn_reflns_limit_k_min -6
_diffrn_reflns_limit_l_max 26
_diffrn_reflns_limit_l_min -15
_diffrn_reflns_number 4289
_diffrn_reflns_point_group_measured_fraction_full 0.999
_diffrn_reflns_point_group_measured_fraction_max 0.913
_diffrn_reflns_theta_full 27.000
_diffrn_reflns_theta_max 30.004
_diffrn_reflns_theta_min 3.760
_diffrn_source 'sealed tube'
_exptl_absorpt_coefficient_mu 0.618
_exptl_absorpt_correction_T_max 1.00000
_exptl_absorpt_correction_T_min 0.68480
_exptl_absorpt_correction_type multi-scan
_exptl_absorpt_process_details
;
CrysAlisPro, Oxford Diffraction Ltd.,
Version 1.171.34.40 (release 27-08-2010 CrysAlis171 .NET)
(compiled Aug 27 2010,11:50:40)
Empirical absorption correction using spherical harmonics,
 implemented in SCALE3 ABSPACK scaling algorithm.
;
_exptl_crystal_colour colourless
_exptl_crystal_density_diffrn 1.679
_exptl_crystal_description 'FRAGMENT CUT FROM LONG SPAR'
_exptl_crystal_F_000 264
_exptl_crystal_size_max 0.40
_exptl_crystal_size_mid 0.15
_exptl_crystal_size_min 0.08
_refine_diff_density_max 0.257
_refine_diff_density_min -0.215
_refine_diff_density_rms 0.052
_refine_ls_abs_structure_details
;
 Flack x determined using 466 quotients [(I+)-(I-)]/[(I+)+(I-)]
 (Parsons, Flack and Wagner, Acta Cryst. B69 (2013) 249-259).
;
_refine_ls_abs_structure_Flack -0.01(6)
_refine_ls_extinction_method none
_refine_ls_goodness_of_fit_ref 1.076
_refine_ls_hydrogen_treatment refall
_refine_ls_matrix_type full
_refine_ls_number_parameters 85
_refine_ls_number_reflns 1372
_refine_ls_number_restraints 0
_refine_ls_restrained_S_all 1.076
_refine_ls_R_factor_all 0.0321
_refine_ls_R_factor_gt 0.0294
_refine_ls_shift/su_max 0.000
_refine_ls_shift/su_mean 0.000
_refine_ls_structure_factor_coef Fsqd
_refine_ls_weighting_details 'w=1/[\s^2^(Fo^2^)+(0.0348P)^2^+0.0311P] where P=(Fo^2^+2Fc^2^)/3'
_refine_ls_weighting_scheme calc
_refine_ls_wR_factor_gt 0.0672
_refine_ls_wR_factor_ref 0.0703
_reflns_Friedel_coverage 0.597
_reflns_Friedel_fraction_full 1.000
_reflns_Friedel_fraction_max 0.872
_reflns_number_gt 1293
_reflns_number_total 1372
_reflns_threshold_expression 'I > 2\s(I)'
_cod_data_source_file jo7b02457_si_002.cif
_cod_data_source_block shelx
_cod_depositor_comments 'Adding full bibliography for 4033374.cif.'
_cod_database_code 4033374
_shelx_shelxl_version_number 2014/7
_shelx_space_group_comment
;
The symmetry employed for this shelxl refinement is uniquely defined
by the following loop, which should always be used as a source of
symmetry information in preference to the above space-group names.
They are only intended as comments.
;

loop_
_space_group_symop_operation_xyz
'x, y, z'
'-x+1/2, -y, z+1/2'
'x+1/2, -y+1/2, -z'
'-x, y+1/2, -z+1/2'

loop_
_atom_site_label
_atom_site_type_symbol
_atom_site_fract_x
_atom_site_fract_y
_atom_site_fract_z
_atom_site_U_iso_or_equiv
_atom_site_adp_type
_atom_site_occupancy
_atom_site_site_symmetry_order
_atom_site_calc_flag
Cl1 Cl 0.44351(11) 0.71428(10) 0.81988(3) 0.02759(17) Uani 1 1 d
O1 O -0.2261(3) 0.4608(3) 1.00421(7) 0.0248(4) Uani 1 1 d
N1 N -0.1169(3) 0.4245(3) 0.94315(8) 0.0170(4) Uani 1 1 d
N2 N 0.1199(4) 0.3462(3) 0.81203(9) 0.0210(4) Uani 1 1 d
C1 C 0.0837(4) 0.5720(4) 0.91829(10) 0.0189(4) Uani 1 1 d
C2 C 0.1916(4) 0.5251(4) 0.85283(10) 0.0176(4) Uani 1 1 d
C3 C -0.0769(4) 0.2032(4) 0.83956(10) 0.0206(4) Uani 1 1 d
C4 C -0.1983(4) 0.2368(4) 0.90375(10) 0.0187(4) Uani 1 1 d
H1 H 0.141(5) 0.698(4) 0.9460(12) 0.026(6) Uiso 1 1 d
H3 H -0.124(5) 0.073(5) 0.8122(12) 0.026(6) Uiso 1 1 d
H4 H -0.327(6) 0.145(4) 0.9210(13) 0.027(7) Uiso 1 1 d

loop_
_atom_site_aniso_label
_atom_site_aniso_U_11
_atom_site_aniso_U_22
_atom_site_aniso_U_33
_atom_site_aniso_U_23
_atom_site_aniso_U_13
_atom_site_aniso_U_12
Cl1 0.0227(3) 0.0300(3) 0.0301(3) 0.0056(2) 0.0012(2) -0.0090(2)
O1 0.0300(9) 0.0272(8) 0.0172(7) -0.0040(6) 0.0073(6) 0.0011(8)
N1 0.0178(8) 0.0184(8) 0.0148(8) -0.0015(6) 0.0006(6) 0.0035(7)
N2 0.0226(9) 0.0225(9) 0.0179(8) -0.0007(6) 0.0012(7) -0.0002(7)
C1 0.0205(10) 0.0177(9) 0.0184(9) -0.0017(7) -0.0029(8) 0.0004(9)
C2 0.0140(9) 0.0194(10) 0.0195(9) 0.0030(7) -0.0013(7) -0.0009(8)
C3 0.0247(10) 0.0190(9) 0.0180(9) -0.0028(7) -0.0012(8) -0.0037(10)
C4 0.0188(9) 0.0183(10) 0.0190(9) 0.0007(7) -0.0007(7) -0.0028(9)

loop_
_atom_type_symbol
_atom_type_description
_atom_type_scat_dispersion_real
_atom_type_scat_dispersion_imag
_atom_type_scat_source
Cl Cl 0.1484 0.1585 'International Tables Vol C Tables 4.2.6.8 and 6.1.1.4'
O O 0.0106 0.0060 'International Tables Vol C Tables 4.2.6.8 and 6.1.1.4'
N N 0.0061 0.0033 'International Tables Vol C Tables 4.2.6.8 and 6.1.1.4'
C C 0.0033 0.0016 'International Tables Vol C Tables 4.2.6.8 and 6.1.1.4'
H H 0.0000 0.0000 'International Tables Vol C Tables 4.2.6.8 and 6.1.1.4'

loop_
_geom_angle_atom_site_label_1
_geom_angle_atom_site_label_2
_geom_angle_atom_site_label_3
_geom_angle
O1 N1 C4 120.32(16)
O1 N1 C1 120.24(16)
C4 N1 C1 119.43(17)
C2 N2 C3 114.39(17)
N1 C1 C2 117.66(18)
N1 C1 H1 118.7(16)
C2 C1 H1 123.6(16)
N2 C2 C1 125.60(19)
N2 C2 Cl1 116.22(16)
C1 C2 Cl1 118.18(15)
N2 C3 C4 124.21(19)
N2 C3 H3 115.2(15)
C4 C3 H3 120.6(15)
N1 C4 C3 118.70(19)
N1 C4 H4 117.4(17)
C3 C4 H4 123.9(17)

loop_
_geom_bond_atom_site_label_1
_geom_bond_atom_site_label_2
_geom_bond_distance
Cl1 C2 1.731(2)
O1 N1 1.2915(19)
N1 C4 1.357(2)
N1 C1 1.358(3)
N2 C2 1.321(3)
N2 C3 1.349(3)
C1 C2 1.375(3)
C1 H1 0.93(2)
C3 C4 1.367(3)
C3 H3 0.93(3)
C4 H4 0.87(3)

loop_
_geom_hbond_atom_site_label_D
_geom_hbond_atom_site_label_H
_geom_hbond_atom_site_label_A
_geom_hbond_distance_DH
_geom_hbond_distance_HA
_geom_hbond_distance_DA
_geom_hbond_angle_DHA
_geom_hbond_site_symmetry_A
C1 H1 O1 0.93(2) 2.24(2) 3.160(3) 170(2) 3_567
C3 H3 Cl1 0.93(3) 2.91(3) 3.616(2) 134.2(19) 1_445
C3 H3 N2 0.93(3) 2.69(3) 3.528(3) 150.4(19) 4_546
C4 H4 O1 0.87(3) 2.46(3) 3.276(3) 156(2) 3_457

loop_
_geom_torsion_atom_site_label_1
_geom_torsion_atom_site_label_2
_geom_torsion_atom_site_label_3
_geom_torsion_atom_site_label_4
_geom_torsion
O1 N1 C1 C2 -179.76(17)
C4 N1 C1 C2 1.3(3)
C3 N2 C2 C1 0.1(3)
C3 N2 C2 Cl1 -179.95(15)
N1 C1 C2 N2 -1.0(3)
N1 C1 C2 Cl1 178.99(14)
C2 N2 C3 C4 0.6(3)
O1 N1 C4 C3 -179.60(18)
C1 N1 C4 C3 -0.7(3)
N2 C3 C4 N1 -0.4(3)
